data_7004832
loop_
_publ_author_name
'Huang, Deguang'
'Zhang, Xiaofeng'
'Ma, Chengbing'
'Chen, Hui'
'Chen, Changneng'
'Liu, Qiutian'
'Zhang, Chunxi'
'Liao, Daizheng'
'Li, Licun'

_publ_section_title
;
 Aggregation of tetranuclear Mn building blocks with alkali ion.
 Syntheses, crystal structures and chemical behaviors of monomer, dimer
 and polymer containing [Mn4(mu3-O)2]8+ units.
;
_journal_issue 6
_journal_name_full 'Dalton transactions (Cambridge, England : 2003)'
_journal_page_first 680
_journal_page_last 688
_journal_paper_doi 10.1039/b609948c
_journal_year 2007
_chemical_formula_moiety '[Mn4O2(AcO)7(pyz)2]2 K(CH3CN)(Et4N)'
_chemical_formula_sum 'C58 H77 Cl0 K Mn8 N10 O40'
_chemical_formula_weight 2032.92
_chemical_name_systematic
;
?
;
_space_group_IT_number 15
_symmetry_cell_setting monoclinic
_symmetry_space_group_name_Hall '-C 2yc'
_symmetry_space_group_name_H-M 'C 1 2/c 1'
_atom_sites_solution_hydrogens geom
_atom_sites_solution_primary direct
_atom_sites_solution_secondary difmap
_audit_creation_method SHELXL-97
_cell_angle_alpha 90.00
_cell_angle_beta 123.9790(10)
_cell_angle_gamma 90.00
_cell_formula_units_Z 4
_cell_length_a 23.3702(2)
_cell_length_b 25.8446(5)
_cell_length_c 16.3161(2)
_cell_measurement_reflns_used 8001
_cell_measurement_temperature 293(2)
_cell_measurement_theta_max 25.05
_cell_measurement_theta_min 1.31
_cell_volume 8172.0(2)
_computing_cell_refinement 'Siemens SMART & SAINT'
_computing_data_collection 'Siemens SMART'
_computing_data_reduction 'Siemens XPREP'
_computing_molecular_graphics 'Bruker SHELXTL'
_computing_publication_material 'Bruker SHELXTL'
_computing_structure_refinement 'SHELXL-97 (Sheldrick, 1997)'
_computing_structure_solution 'SHELXS-97 (Sheldrick, 1990)'
_diffrn_ambient_temperature 293(2)
_diffrn_measured_fraction_theta_full 0.992
_diffrn_measured_fraction_theta_max 0.992
_diffrn_measurement_device_type 'CCD area detector'
_diffrn_measurement_method 'phi and omega scans'
_diffrn_radiation_monochromator graphite
_diffrn_radiation_source 'fine-focus sealed tube'
_diffrn_radiation_type MoK\a
_diffrn_radiation_wavelength 0.71073
_diffrn_reflns_av_R_equivalents 0.0227
_diffrn_reflns_av_sigmaI/netI 0.0336
_diffrn_reflns_limit_h_max 27
_diffrn_reflns_limit_h_min -18
_diffrn_reflns_limit_k_max 15
_diffrn_reflns_limit_k_min -30
_diffrn_reflns_limit_l_max 19
_diffrn_reflns_limit_l_min -19
_diffrn_reflns_number 13923
_diffrn_reflns_theta_full 25.05
_diffrn_reflns_theta_max 25.05
_diffrn_reflns_theta_min 1.58
_diffrn_standards_decay_% 0
_diffrn_standards_interval_count 0
_diffrn_standards_interval_time 0
_diffrn_standards_number 0
_exptl_absorpt_coefficient_mu 1.342
_exptl_absorpt_correction_T_max 1.0000
_exptl_absorpt_correction_T_min .7717
_exptl_absorpt_correction_type empirical
_exptl_absorpt_process_details 'SADABS (Sheldrick, 1996)'
_exptl_crystal_colour black
_exptl_crystal_density_diffrn 1.652
_exptl_crystal_density_method 'not measured'
_exptl_crystal_description block
_exptl_crystal_F_000 4136
_exptl_crystal_size_max .30
_exptl_crystal_size_mid .20
_exptl_crystal_size_min .18
_refine_diff_density_max 0.950
_refine_diff_density_min -0.440
_refine_diff_density_rms 0.081
_refine_ls_extinction_method none
_refine_ls_goodness_of_fit_ref 1.104
_refine_ls_hydrogen_treatment constr
_refine_ls_matrix_type full
_refine_ls_number_parameters 545
_refine_ls_number_reflns 7190
_refine_ls_number_restraints 8
_refine_ls_restrained_S_all 1.104
_refine_ls_R_factor_all 0.0626
_refine_ls_R_factor_gt 0.0452
_refine_ls_shift/su_max 0.001
_refine_ls_shift/su_mean 0.000
_refine_ls_structure_factor_coef Fsqd
_refine_ls_weighting_details 'calc w=1/[\s^2^(Fo^2^)+(0.0418P)^2^+31.9100P] where P=(Fo^2^+2Fc^2^)/3'
_refine_ls_weighting_scheme calc
_refine_ls_wR_factor_gt 0.1035
_refine_ls_wR_factor_ref 0.1169
_reflns_number_gt 5797
_reflns_number_total 7190
_reflns_threshold_expression >2sigma(I)
_cod_data_source_file b609948c.txt
_cod_data_source_block complex_4
_cod_depositor_comments
;
The following automatic conversions were performed:
'_symmetry_cell_setting' value 'Monoclinic' changed to 'monoclinic'
according to '/home/saulius/struct/CIF-dictionaries/cif_core.dic'
dictionary named 'cif_core.dic' version 2.4.1 from 2010-06-29.

Automatic conversion script
Id: cif_fix_enum 1527 2010-12-29 10:47:43Z saulius 
;
_cod_original_sg_symbol_H-M C2/c
_cod_database_code 7004832

loop_
_symmetry_equiv_pos_as_xyz
'x, y, z'
'-x, y, -z+1/2'
'x+1/2, y+1/2, z'
'-x+1/2, y+1/2, -z+1/2'
'-x, -y, -z'
'x, -y, z-1/2'
'-x+1/2, -y+1/2, -z'
'x+1/2, -y+1/2, z-1/2'

loop_
_atom_site_label
_atom_site_type_symbol
_atom_site_fract_x
_atom_site_fract_y
_atom_site_fract_z
_atom_site_U_iso_or_equiv
_atom_site_adp_type
_atom_site_occupancy
_atom_site_symmetry_multiplicity
_atom_site_calc_flag
_atom_site_refinement_flags
_atom_site_disorder_assembly
_atom_site_disorder_group
Mn1 Mn 0.69804(3) 0.07690(2) 0.66503(4) 0.03421(16) Uani 1 1 d . . .
Mn2 Mn 0.60700(3) 0.17628(2) 0.67176(4) 0.03244(15) Uani 1 1 d . . .
Mn3 Mn 0.75261(3) 0.18641(2) 0.78919(4) 0.03070(15) Uani 1 1 d . . .
Mn4 Mn 0.65818(3) 0.28824(2) 0.64171(4) 0.03313(15) Uani 1 1 d . . .
K1 K 0.5000 0.13936(7) 0.7500 0.0705(5) Uani 1 2 d S . .
O1 O 0.70639(16) 0.01243(11) 0.6131(2) 0.0450(7) Uani 1 1 d . . .
O2 O 0.7110(2) -0.07344(12) 0.6277(3) 0.0665(10) Uani 1 1 d . . .
O3 O 0.58500(16) 0.06649(11) 0.5650(2) 0.0525(8) Uani 1 1 d . . .
O4 O 0.54154(15) 0.11952(11) 0.6250(2) 0.0478(7) Uani 1 1 d . . .
O5 O 0.80946(15) 0.07247(11) 0.7823(2) 0.0464(7) Uani 1 1 d . . .
O6 O 0.82829(15) 0.14019(11) 0.8791(2) 0.0436(7) Uani 1 1 d . . .
O7 O 0.71282(15) 0.11463(11) 0.5775(2) 0.0430(7) Uani 1 1 d . . .
O8 O 0.77765(15) 0.17996(11) 0.6776(2) 0.0426(7) Uani 1 1 d . . .
O9 O 0.54733(15) 0.28944(11) 0.5816(2) 0.0469(7) Uani 1 1 d . . .
O10 O 0.52898(15) 0.21981(11) 0.6443(2) 0.0460(7) Uani 1 1 d . . .
O11 O 0.76676(15) 0.30086(11) 0.7174(2) 0.0437(7) Uani 1 1 d . . .
O12 O 0.81781(14) 0.24308(10) 0.8417(2) 0.0391(6) Uani 1 1 d . . .
O13 O 0.63888(15) 0.25252(11) 0.5230(2) 0.0435(7) Uani 1 1 d . . .
O14 O 0.57863(15) 0.18470(11) 0.5207(2) 0.0452(7) Uani 1 1 d . . .
O15 O 0.62286(16) 0.16883(12) 0.8152(2) 0.0467(7) Uani 1 1 d . . .
O16 O 0.73405(15) 0.19092(11) 0.9100(2) 0.0423(7) Uani 1 1 d . . .
O17 O 0.68672(13) 0.13335(9) 0.72370(18) 0.0316(6) Uani 1 1 d . . .
O18 O 0.67278(13) 0.22978(9) 0.71570(18) 0.0305(6) Uani 1 1 d . . .
O19 O 0.64133(16) 0.35349(10) 0.5756(2) 0.0440(7) Uani 1 1 d . . .
O20 O 0.6071(3) 0.43450(14) 0.5669(3) 0.0892(14) Uani 1 1 d . . .
N1 N 0.69391(18) 0.02534(13) 0.7597(3) 0.0405(8) Uani 1 1 d . . .
N2 N 0.7035(4) -0.0543(2) 0.8788(5) 0.106(2) Uani 1 1 d . . .
N3 N 0.65723(17) 0.33767(12) 0.7443(2) 0.0364(7) Uani 1 1 d . . .
N4 N 0.6361(3) 0.41308(17) 0.8451(3) 0.0673(12) Uani 1 1 d . . .
C1 C 0.6911(3) 0.0350(2) 0.8376(4) 0.0600(13) Uani 1 1 d . . .
H1A H 0.6860 0.0688 0.8522 0.072 Uiso 1 1 calc R . .
C2 C 0.6958(4) -0.0053(2) 0.8961(5) 0.096(2) Uani 1 1 d . . .
H2B H 0.6935 0.0020 0.9500 0.115 Uiso 1 1 calc R . .
C3 C 0.7070(3) -0.0627(2) 0.8018(5) 0.0727(16) Uani 1 1 d . . .
H3A H 0.7125 -0.0965 0.7877 0.087 Uiso 1 1 calc R . .
C4 C 0.7027(2) -0.02353(15) 0.7418(3) 0.0420(10) Uani 1 1 d . . .
C5 C 0.7071(2) -0.03049(16) 0.6544(3) 0.0425(10) Uani 1 1 d . . .
C6 C 0.5366(2) 0.08343(17) 0.5680(4) 0.0505(12) Uani 1 1 d . . .
C7 C 0.4647(3) 0.0619(2) 0.5000(6) 0.096(2) Uani 1 1 d . . .
H7A H 0.4587 0.0503 0.4398 0.144 Uiso 1 1 calc R . .
H7B H 0.4315 0.0885 0.4853 0.144 Uiso 1 1 calc R . .
H7C H 0.4581 0.0334 0.5316 0.144 Uiso 1 1 calc R . .
C8 C 0.8432(2) 0.09556(16) 0.8629(3) 0.0408(10) Uani 1 1 d . . .
C9 C 0.9061(3) 0.0706(2) 0.9498(4) 0.0674(15) Uani 1 1 d . . .
H9A H 0.8949 0.0565 0.9936 0.101 Uiso 1 1 calc R . .
H9B H 0.9420 0.0959 0.9843 0.101 Uiso 1 1 calc R . .
H9C H 0.9217 0.0433 0.9269 0.101 Uiso 1 1 calc R . .
C10 C 0.7522(2) 0.15429(16) 0.6004(3) 0.0384(9) Uani 1 1 d . . .
C11 C 0.7669(3) 0.1693(2) 0.5250(4) 0.0604(14) Uani 1 1 d . . .
H11A H 0.7248 0.1684 0.4602 0.091 Uiso 1 1 calc R . .
H11B H 0.7994 0.1454 0.5277 0.091 Uiso 1 1 calc R . .
H11C H 0.7859 0.2036 0.5388 0.091 Uiso 1 1 calc R . .
C12 C 0.5146(2) 0.26519(17) 0.6081(3) 0.0407(10) Uani 1 1 d . . .
C13 C 0.4528(3) 0.2903(2) 0.5970(4) 0.0628(14) Uani 1 1 d . . .
H13A H 0.4637 0.3255 0.6194 0.094 Uiso 1 1 calc R . .
H13B H 0.4403 0.2719 0.6358 0.094 Uiso 1 1 calc R . .
H13C H 0.4150 0.2897 0.5288 0.094 Uiso 1 1 calc R . .
C14 C 0.8176(2) 0.28290(15) 0.7951(3) 0.0382(9) Uani 1 1 d . . .
C15 C 0.8858(3) 0.3102(2) 0.8418(4) 0.0619(14) Uani 1 1 d . . .
H15A H 0.8974 0.3136 0.7942 0.093 Uiso 1 1 calc R . .
H15B H 0.9209 0.2904 0.8973 0.093 Uiso 1 1 calc R . .
H15C H 0.8827 0.3439 0.8637 0.093 Uiso 1 1 calc R . .
C16 C 0.6013(2) 0.21273(17) 0.4838(3) 0.0412(10) Uani 1 1 d . . .
C17 C 0.5836(3) 0.1986(2) 0.3824(4) 0.0717(16) Uani 1 1 d . . .
H17A H 0.5968 0.1634 0.3827 0.108 Uiso 1 1 calc R . .
H17B H 0.6079 0.2211 0.3650 0.108 Uiso 1 1 calc R . .
H17C H 0.5348 0.2024 0.3350 0.108 Uiso 1 1 calc R . .
C18 C 0.6770(2) 0.18077(15) 0.8968(3) 0.0386(9) Uani 1 1 d . . .
C19 C 0.6709(3) 0.1819(2) 0.9841(4) 0.0598(13) Uani 1 1 d . . .
H19A H 0.6917 0.1514 1.0234 0.090 Uiso 1 1 calc R . .
H19B H 0.6231 0.1832 0.9610 0.090 Uiso 1 1 calc R . .
H19C H 0.6941 0.2120 1.0236 0.090 Uiso 1 1 calc R . .
C20 C 0.6662(2) 0.32785(16) 0.8303(3) 0.0427(10) Uani 1 1 d . . .
H20A H 0.6793 0.2948 0.8573 0.051 Uiso 1 1 calc R . .
C21 C 0.6564(2) 0.36598(19) 0.8808(4) 0.0524(12) Uani 1 1 d . . .
H21A H 0.6645 0.3581 0.9421 0.063 Uiso 1 1 calc R . .
C22 C 0.6267(3) 0.4225(2) 0.7577(4) 0.0667(15) Uani 1 1 d . . .
H22A H 0.6123 0.4553 0.7301 0.080 Uiso 1 1 calc R . .
C23 C 0.6373(2) 0.38550(16) 0.7074(3) 0.0437(10) Uani 1 1 d . . .
C24 C 0.6270(3) 0.39358(17) 0.6091(4) 0.0519(12) Uani 1 1 d . . .
C25 C 0.5213(13) -0.0123(6) 0.7953(15) 0.137(8) Uani 0.50 1 d PD . .
N5 N 0.5000 0.0259(9) 0.7500 0.124(10) Uiso 0.50 2 d SPD . 1
C26 C 0.5592(15) -0.0632(9) 0.854(2) 0.090(8) Uiso 0.25 1 d PD . 1
N5' N 0.527(2) 0.0313(9) 0.792(3) 0.132(12) Uiso 0.25 1 d PD . 2
C26' C 0.5199(16) -0.0696(8) 0.804(2) 0.087(8) Uiso 0.25 1 d PD . 2
N6 N 0.5000 0.3924(3) 0.2500 0.086(2) Uani 1 2 d SD . .
C27 C 0.4399(7) 0.4248(5) 0.2302(8) 0.240(8) Uani 1 1 d D . .
H27A H 0.4540 0.4437 0.2900 0.288 Uiso 1 1 calc R . .
H27B H 0.4029 0.4017 0.2166 0.288 Uiso 1 1 calc R . .
C28 C 0.4116(11) 0.4631(5) 0.1458(9) 0.378(16) Uani 1 1 d D . .
H28A H 0.3728 0.4809 0.1381 0.567 Uiso 1 1 calc R . .
H28B H 0.3972 0.4450 0.0858 0.567 Uiso 1 1 calc R . .
H28C H 0.4467 0.4878 0.1600 0.567 Uiso 1 1 calc R . .
C29 C 0.5224(4) 0.3616(3) 0.3399(5) 0.100(2) Uani 1 1 d D . .
H29A H 0.5338 0.3852 0.3931 0.120 Uiso 1 1 calc R . .
H29B H 0.5643 0.3432 0.3589 0.120 Uiso 1 1 calc R . .
C30 C 0.4709(3) 0.3230(3) 0.3302(5) 0.0870(19) Uani 1 1 d D . .
H30A H 0.4902 0.3048 0.3915 0.131 Uiso 1 1 calc R . .
H30B H 0.4598 0.2988 0.2787 0.131 Uiso 1 1 calc R . .
H30C H 0.4298 0.3407 0.3142 0.131 Uiso 1 1 calc R . .

loop_
_atom_site_aniso_label
_atom_site_aniso_U_11
_atom_site_aniso_U_22
_atom_site_aniso_U_33
_atom_site_aniso_U_23
_atom_site_aniso_U_13
_atom_site_aniso_U_12
Mn1 0.0476(4) 0.0263(3) 0.0355(3) -0.0043(2) 0.0274(3) -0.0042(3)
Mn2 0.0339(3) 0.0288(3) 0.0366(3) -0.0012(2) 0.0209(3) -0.0029(2)
Mn3 0.0337(3) 0.0260(3) 0.0305(3) -0.0023(2) 0.0168(3) -0.0022(2)
Mn4 0.0424(3) 0.0273(3) 0.0329(3) 0.0012(2) 0.0229(3) -0.0008(3)
K1 0.0562(10) 0.0771(11) 0.1004(14) 0.000 0.0574(10) 0.000
O1 0.064(2) 0.0334(16) 0.0469(17) -0.0088(13) 0.0365(16) -0.0033(14)
O2 0.090(3) 0.0356(18) 0.078(2) -0.0157(17) 0.050(2) 0.0035(17)
O3 0.0468(18) 0.0406(17) 0.057(2) -0.0127(15) 0.0207(16) -0.0075(14)
O4 0.0457(17) 0.0404(17) 0.0601(19) -0.0089(15) 0.0313(16) -0.0140(14)
O5 0.0473(18) 0.0415(17) 0.0450(17) -0.0066(14) 0.0224(15) 0.0036(14)
O6 0.0429(16) 0.0378(16) 0.0408(16) -0.0003(13) 0.0177(14) 0.0027(13)
O7 0.0592(18) 0.0405(16) 0.0383(16) -0.0064(13) 0.0328(15) -0.0124(14)
O8 0.0518(18) 0.0399(16) 0.0468(17) -0.0070(14) 0.0341(15) -0.0100(13)
O9 0.0417(16) 0.0447(17) 0.0515(18) 0.0068(14) 0.0243(15) 0.0023(14)
O10 0.0419(17) 0.0434(17) 0.0584(19) 0.0070(15) 0.0317(15) 0.0061(13)
O11 0.0451(17) 0.0400(16) 0.0499(18) 0.0040(14) 0.0290(16) -0.0041(13)
O12 0.0418(16) 0.0342(15) 0.0372(15) -0.0045(12) 0.0196(13) -0.0098(12)
O13 0.0531(18) 0.0453(17) 0.0377(16) -0.0034(13) 0.0289(15) -0.0048(14)
O14 0.0505(18) 0.0434(17) 0.0345(15) -0.0030(13) 0.0194(14) -0.0075(14)
O15 0.0473(18) 0.0607(19) 0.0394(17) -0.0025(14) 0.0287(15) -0.0053(15)
O16 0.0481(17) 0.0471(17) 0.0340(15) -0.0028(13) 0.0243(14) -0.0030(14)
O17 0.0385(14) 0.0252(13) 0.0331(14) -0.0040(11) 0.0211(12) -0.0014(11)
O18 0.0348(14) 0.0256(13) 0.0326(14) 0.0001(11) 0.0199(12) -0.0003(11)
O19 0.0628(19) 0.0334(15) 0.0434(17) 0.0063(13) 0.0345(16) 0.0023(14)
O20 0.162(4) 0.044(2) 0.076(3) 0.028(2) 0.075(3) 0.033(2)
N1 0.050(2) 0.0343(18) 0.045(2) 0.0027(16) 0.0307(18) 0.0026(15)
N2 0.186(7) 0.069(3) 0.117(5) 0.043(3) 0.117(5) 0.036(4)
N3 0.0381(18) 0.0305(17) 0.0393(19) 0.0034(14) 0.0208(16) 0.0000(14)
N4 0.094(3) 0.056(3) 0.065(3) -0.001(2) 0.052(3) 0.015(2)
C1 0.093(4) 0.049(3) 0.061(3) 0.005(2) 0.057(3) 0.007(3)
C2 0.173(7) 0.074(4) 0.086(5) 0.032(4) 0.101(5) 0.035(4)
C3 0.111(5) 0.045(3) 0.083(4) 0.018(3) 0.066(4) 0.019(3)
C4 0.048(2) 0.026(2) 0.051(3) 0.0017(18) 0.028(2) 0.0028(18)
C5 0.039(2) 0.036(2) 0.049(3) -0.007(2) 0.022(2) 0.0001(18)
C6 0.046(3) 0.032(2) 0.054(3) 0.002(2) 0.016(2) -0.007(2)
C7 0.045(3) 0.064(4) 0.133(6) -0.036(4) 0.021(4) -0.011(3)
C8 0.044(2) 0.036(2) 0.046(3) 0.0044(19) 0.027(2) 0.0038(19)
C9 0.070(4) 0.055(3) 0.053(3) 0.007(2) 0.019(3) 0.020(3)
C10 0.044(2) 0.037(2) 0.040(2) 0.0029(19) 0.027(2) 0.0041(19)
C11 0.081(4) 0.061(3) 0.061(3) -0.004(3) 0.053(3) -0.017(3)
C12 0.034(2) 0.041(2) 0.039(2) -0.0045(19) 0.0153(19) 0.0022(18)
C13 0.049(3) 0.062(3) 0.076(4) 0.004(3) 0.034(3) 0.016(2)
C14 0.044(2) 0.033(2) 0.047(2) -0.0141(19) 0.031(2) -0.0095(18)
C15 0.051(3) 0.059(3) 0.070(3) -0.002(3) 0.031(3) -0.019(2)
C16 0.049(2) 0.041(2) 0.033(2) 0.0006(19) 0.023(2) 0.007(2)
C17 0.093(4) 0.077(4) 0.039(3) -0.011(3) 0.034(3) -0.008(3)
C18 0.058(3) 0.029(2) 0.040(2) 0.0049(18) 0.034(2) 0.0087(19)
C19 0.062(3) 0.083(4) 0.047(3) 0.002(3) 0.039(3) 0.004(3)
C20 0.047(2) 0.039(2) 0.041(2) 0.0039(19) 0.023(2) -0.0012(19)
C21 0.059(3) 0.059(3) 0.046(3) -0.002(2) 0.035(2) -0.001(2)
C22 0.098(4) 0.046(3) 0.065(3) 0.008(3) 0.051(3) 0.021(3)
C23 0.053(3) 0.032(2) 0.048(3) 0.0013(19) 0.029(2) 0.0039(19)
C24 0.070(3) 0.036(2) 0.052(3) 0.008(2) 0.035(3) 0.003(2)
C25 0.16(2) 0.122(14) 0.16(2) 0.021(12) 0.11(2) 0.030(14)
N6 0.158(8) 0.054(4) 0.043(4) 0.000 0.055(4) 0.000
C27 0.42(2) 0.197(12) 0.137(10) 0.053(9) 0.177(14) 0.178(13)
C28 0.79(4) 0.226(13) 0.176(11) 0.148(11) 0.31(2) 0.36(2)
C29 0.110(6) 0.111(6) 0.068(4) 0.006(4) 0.042(4) -0.008(5)
C30 0.083(4) 0.095(5) 0.091(5) -0.004(4) 0.053(4) -0.017(4)

loop_
_atom_type_symbol
_atom_type_description
_atom_type_scat_dispersion_real
_atom_type_scat_dispersion_imag
_atom_type_scat_source
C C 0.0033 0.0016 'International Tables Vol C Tables 4.2.6.8 and 6.1.1.4'
H H 0.0000 0.0000 'International Tables Vol C Tables 4.2.6.8 and 6.1.1.4'
N N 0.0061 0.0033 'International Tables Vol C Tables 4.2.6.8 and 6.1.1.4'
O O 0.0106 0.0060 'International Tables Vol C Tables 4.2.6.8 and 6.1.1.4'
Cl Cl 0.1484 0.1585 'International Tables Vol C Tables 4.2.6.8 and 6.1.1.4'
K K 0.2009 0.2494 'International Tables Vol C Tables 4.2.6.8 and 6.1.1.4'
Mn Mn 0.3368 0.7283 'International Tables Vol C Tables 4.2.6.8 and 6.1.1.4'

loop_
_geom_angle_atom_site_label_1
_geom_angle_atom_site_label_2
_geom_angle_atom_site_label_3
_geom_angle
_geom_angle_site_symmetry_1
_geom_angle_site_symmetry_3
_geom_angle_publ_flag
O17 Mn1 O7 97.02(12) . . ?
O17 Mn1 O1 172.48(12) . . ?
O7 Mn1 O1 90.45(12) . . ?
O17 Mn1 N1 92.39(12) . . ?
O7 Mn1 N1 169.17(13) . . ?
O1 Mn1 N1 80.27(13) . . ?
O17 Mn1 O5 91.90(11) . . ?
O7 Mn1 O5 93.18(12) . . ?
O1 Mn1 O5 88.62(12) . . ?
N1 Mn1 O5 81.12(13) . . ?
O17 Mn1 O3 91.17(12) . . ?
O7 Mn1 O3 98.67(13) . . ?
O1 Mn1 O3 86.75(12) . . ?
N1 Mn1 O3 86.45(13) . . ?
O5 Mn1 O3 167.30(12) . . ?
O18 Mn2 O17 82.62(11) . . ?
O18 Mn2 O4 177.55(12) . . ?
O17 Mn2 O4 95.41(12) . . ?
O18 Mn2 O10 97.02(12) . . ?
O17 Mn2 O10 168.93(12) . . ?
O4 Mn2 O10 85.20(13) . . ?
O18 Mn2 O15 92.50(11) . . ?
O17 Mn2 O15 86.19(11) . . ?
O4 Mn2 O15 88.81(13) . . ?
O10 Mn2 O15 82.78(12) . . ?
O18 Mn2 O14 91.43(11) . . ?
O17 Mn2 O14 99.47(11) . . ?
O4 Mn2 O14 87.46(12) . . ?
O10 Mn2 O14 91.60(12) . . ?
O15 Mn2 O14 173.49(12) . . ?
O18 Mn2 Mn3 42.24(8) . . ?
O17 Mn2 Mn3 41.37(7) . . ?
O4 Mn2 Mn3 136.06(10) . . ?
O10 Mn2 Mn3 135.27(9) . . ?
O15 Mn2 Mn3 82.06(8) . . ?
O14 Mn2 Mn3 104.30(8) . . ?
O18 Mn2 K1 130.92(8) . . ?
O17 Mn2 K1 113.34(8) . . ?
O4 Mn2 K1 51.23(9) . . ?
O10 Mn2 K1 58.78(9) . . ?
O15 Mn2 K1 46.35(8) . . ?
O14 Mn2 K1 127.60(8) . . ?
Mn3 Mn2 K1 127.49(2) . . ?
O17 Mn3 O18 82.51(11) . . ?
O17 Mn3 O12 173.47(11) . . ?
O18 Mn3 O12 94.86(11) . . ?
O17 Mn3 O6 95.21(11) . . ?
O18 Mn3 O6 169.96(12) . . ?
O12 Mn3 O6 88.38(12) . . ?
O17 Mn3 O8 89.24(11) . . ?
O18 Mn3 O8 98.18(11) . . ?
O12 Mn3 O8 85.21(11) . . ?
O6 Mn3 O8 91.56(12) . . ?
O17 Mn3 O16 92.18(11) . . ?
O18 Mn3 O16 85.46(11) . . ?
O12 Mn3 O16 93.58(11) . . ?
O6 Mn3 O16 84.85(12) . . ?
O8 Mn3 O16 176.25(11) . . ?
O17 Mn3 Mn2 42.09(8) . . ?
O18 Mn3 Mn2 41.41(7) . . ?
O12 Mn3 Mn2 136.09(9) . . ?
O6 Mn3 Mn2 133.88(9) . . ?
O8 Mn3 Mn2 101.95(8) . . ?
O16 Mn3 Mn2 81.39(8) . . ?
O18 Mn4 O19 173.08(12) . . ?
O18 Mn4 O13 96.74(12) . . ?
O19 Mn4 O13 89.82(12) . . ?
O18 Mn4 N3 93.24(12) . . ?
O19 Mn4 N3 79.92(12) . . ?
O13 Mn4 N3 165.77(13) . . ?
O18 Mn4 O11 91.23(11) . . ?
O19 Mn4 O11 89.71(12) . . ?
O13 Mn4 O11 100.72(12) . . ?
N3 Mn4 O11 89.15(12) . . ?
O18 Mn4 O9 92.53(11) . . ?
O19 Mn4 O9 85.22(12) . . ?
O13 Mn4 O9 90.17(12) . . ?
N3 Mn4 O9 79.26(12) . . ?
O11 Mn4 O9 167.99(12) . . ?
O15 K1 O15 145.36(16) 2_656 . ?
O15 K1 O4 65.47(9) 2_656 2_656 ?
O15 K1 O4 121.74(9) . 2_656 ?
O15 K1 O4 121.74(9) 2_656 . ?
O15 K1 O4 65.47(9) . . ?
O4 K1 O4 158.53(14) 2_656 . ?
O15 K1 N5' 98.3(8) 2_656 2_656 ?
O15 K1 N5' 115.9(8) . 2_656 ?
O4 K1 N5' 82.7(7) 2_656 2_656 ?
O4 K1 N5' 76.3(7) . 2_656 ?
O15 K1 N5' 115.9(8) 2_656 . ?
O15 K1 N5' 98.3(8) . . ?
O4 K1 N5' 76.3(7) 2_656 . ?
O4 K1 N5' 82.7(7) . . ?
N5' K1 N5' 25.1(17) 2_656 . ?
O15 K1 N5 107.32(8) 2_656 . ?
O15 K1 N5 107.32(8) . . ?
O4 K1 N5 79.26(7) 2_656 . ?
O4 K1 N5 79.26(7) . . ?
N5' K1 N5 12.5(9) 2_656 . ?
N5' K1 N5 12.5(9) . . ?
O15 K1 O10 58.19(9) 2_656 2_656 ?
O15 K1 O10 96.65(10) . 2_656 ?
O4 K1 O10 54.46(8) 2_656 2_656 ?
O4 K1 O10 146.99(10) . 2_656 ?
N5' K1 O10 136.1(7) 2_656 2_656 ?
N5' K1 O10 128.9(8) . 2_656 ?
N5 K1 O10 133.68(6) . 2_656 ?
O15 K1 O10 96.65(10) 2_656 . ?
O15 K1 O10 58.19(9) . . ?
O4 K1 O10 146.99(10) 2_656 . ?
O4 K1 O10 54.46(8) . . ?
N5' K1 O10 128.9(8) 2_656 . ?
N5' K1 O10 136.1(7) . . ?
N5 K1 O10 133.68(6) . . ?
O10 K1 O10 92.64(12) 2_656 . ?
O15 K1 Mn2 37.74(7) 2_656 2_656 ?
O15 K1 Mn2 128.99(8) . 2_656 ?
O4 K1 Mn2 33.35(6) 2_656 2_656 ?
O4 K1 Mn2 159.46(7) . 2_656 ?
N5' K1 Mn2 104.2(7) 2_656 2_656 ?
N5' K1 Mn2 106.6(7) . 2_656 ?
N5 K1 Mn2 105.75(3) . 2_656 ?
O10 K1 Mn2 34.01(5) 2_656 2_656 ?
O10 K1 Mn2 117.00(7) . 2_656 ?
O15 K1 Mn2 128.99(8) 2_656 . ?
O15 K1 Mn2 37.74(7) . . ?
O4 K1 Mn2 159.46(7) 2_656 . ?
O4 K1 Mn2 33.35(6) . . ?
N5' K1 Mn2 106.6(7) 2_656 . ?
N5' K1 Mn2 104.2(7) . . ?
N5 K1 Mn2 105.75(3) . . ?
O10 K1 Mn2 117.00(7) 2_656 . ?
O10 K1 Mn2 34.01(5) . . ?
Mn2 K1 Mn2 148.50(6) 2_656 . ?
C5 O1 Mn1 119.2(3) . . ?
C6 O3 Mn1 131.9(3) . . ?
C6 O4 Mn2 124.7(3) . . ?
C6 O4 K1 138.6(3) . . ?
Mn2 O4 K1 95.41(12) . . ?
C8 O5 Mn1 129.3(3) . . ?
C8 O6 Mn3 129.5(3) . . ?
C10 O7 Mn1 126.0(3) . . ?
C10 O8 Mn3 132.7(3) . . ?
C12 O9 Mn4 129.8(3) . . ?
C12 O10 Mn2 127.1(3) . . ?
C12 O10 K1 144.9(3) . . ?
Mn2 O10 K1 87.20(10) . . ?
C14 O11 Mn4 132.8(3) . . ?
C14 O12 Mn3 127.3(3) . . ?
C16 O13 Mn4 126.4(3) . . ?
C16 O14 Mn2 132.0(3) . . ?
C18 O15 Mn2 125.8(3) . . ?
C18 O15 K1 138.0(3) . . ?
Mn2 O15 K1 95.90(11) . . ?
C18 O16 Mn3 123.2(3) . . ?
Mn1 O17 Mn3 124.14(14) . . ?
Mn1 O17 Mn2 128.04(14) . . ?
Mn3 O17 Mn2 96.54(11) . . ?
Mn4 O18 Mn2 122.61(13) . . ?
Mn4 O18 Mn3 130.41(14) . . ?
Mn2 O18 Mn3 96.36(11) . . ?
C24 O19 Mn4 118.9(3) . . ?
C1 N1 C4 118.7(4) . . ?
C1 N1 Mn1 129.4(3) . . ?
C4 N1 Mn1 111.5(3) . . ?
C3 N2 C2 116.4(5) . . ?
C20 N3 C23 117.6(4) . . ?
C20 N3 Mn4 131.2(3) . . ?
C23 N3 Mn4 110.9(3) . . ?
C21 N4 C22 116.3(4) . . ?
N1 C1 C2 119.5(5) . . ?
N1 C1 H1A 120.2 . . ?
C2 C1 H1A 120.2 . . ?
N2 C2 C1 122.7(5) . . ?
N2 C2 H2B 118.7 . . ?
C1 C2 H2B 118.7 . . ?
N2 C3 C4 122.6(5) . . ?
N2 C3 H3A 118.7 . . ?
C4 C3 H3A 118.7 . . ?
N1 C4 C3 120.0(4) . . ?
N1 C4 C5 114.9(4) . . ?
C3 C4 C5 125.0(4) . . ?
O2 C5 O1 125.4(4) . . ?
O2 C5 C4 120.7(4) . . ?
O1 C5 C4 113.9(3) . . ?
O3 C6 O4 125.0(4) . . ?
O3 C6 C7 120.4(5) . . ?
O4 C6 C7 114.5(5) . . ?
C6 C7 H7A 109.5 . . ?
C6 C7 H7B 109.5 . . ?
H7A C7 H7B 109.5 . . ?
C6 C7 H7C 109.5 . . ?
H7A C7 H7C 109.5 . . ?
H7B C7 H7C 109.5 . . ?
O5 C8 O6 124.6(4) . . ?
O5 C8 C9 119.9(4) . . ?
O6 C8 C9 115.5(4) . . ?
C8 C9 H9A 109.5 . . ?
C8 C9 H9B 109.5 . . ?
H9A C9 H9B 109.5 . . ?
C8 C9 H9C 109.5 . . ?
H9A C9 H9C 109.5 . . ?
H9B C9 H9C 109.5 . . ?
O8 C10 O7 125.5(4) . . ?
O8 C10 C11 119.6(4) . . ?
O7 C10 C11 115.0(4) . . ?
C10 C11 H11A 109.5 . . ?
C10 C11 H11B 109.5 . . ?
H11A C11 H11B 109.5 . . ?
C10 C11 H11C 109.5 . . ?
H11A C11 H11C 109.5 . . ?
H11B C11 H11C 109.5 . . ?
O9 C12 O10 125.1(4) . . ?
O9 C12 C13 118.6(4) . . ?
O10 C12 C13 116.3(4) . . ?
C12 C13 H13A 109.5 . . ?
C12 C13 H13B 109.5 . . ?
H13A C13 H13B 109.5 . . ?
C12 C13 H13C 109.5 . . ?
H13A C13 H13C 109.5 . . ?
H13B C13 H13C 109.5 . . ?
O11 C14 O12 126.2(4) . . ?
O11 C14 C15 118.6(4) . . ?
O12 C14 C15 115.2(4) . . ?
C14 C15 H15A 109.5 . . ?
C14 C15 H15B 109.5 . . ?
H15A C15 H15B 109.5 . . ?
C14 C15 H15C 109.5 . . ?
H15A C15 H15C 109.5 . . ?
H15B C15 H15C 109.5 . . ?
O14 C16 O13 126.4(4) . . ?
O14 C16 C17 117.6(4) . . ?
O13 C16 C17 115.9(4) . . ?
C16 C17 H17A 109.5 . . ?
C16 C17 H17B 109.5 . . ?
H17A C17 H17B 109.5 . . ?
C16 C17 H17C 109.5 . . ?
H17A C17 H17C 109.5 . . ?
H17B C17 H17C 109.5 . . ?
O16 C18 O15 125.2(4) . . ?
O16 C18 C19 119.1(4) . . ?
O15 C18 C19 115.7(4) . . ?
C18 C19 H19A 109.5 . . ?
C18 C19 H19B 109.5 . . ?
H19A C19 H19B 109.5 . . ?
C18 C19 H19C 109.5 . . ?
H19A C19 H19C 109.5 . . ?
H19B C19 H19C 109.5 . . ?
N3 C20 C21 120.9(4) . . ?
N3 C20 H20A 119.5 . . ?
C21 C20 H20A 119.5 . . ?
N4 C21 C20 122.2(4) . . ?
N4 C21 H21A 118.9 . . ?
C20 C21 H21A 118.9 . . ?
N4 C22 C23 122.4(5) . . ?
N4 C22 H22A 118.8 . . ?
C23 C22 H22A 118.8 . . ?
N3 C23 C22 120.5(4) . . ?
N3 C23 C24 114.7(4) . . ?
C22 C23 C24 124.8(4) . . ?
O20 C24 O19 124.6(4) . . ?
O20 C24 C23 120.9(4) . . ?
O19 C24 C23 114.5(4) . . ?
N5' C25 N5 32(2) . . ?
N5' C25 C25 89(3) . 2_656 ?
N5 C25 C25 57.9(14) . 2_656 ?
N5' C25 C26' 175(4) . . ?
N5 C25 C26' 152(3) . . ?
C25 C25 C26' 94.1(15) 2_656 . ?
N5' C25 C26 144(4) . . ?
N5 C25 C26 171(2) . . ?
C25 C25 C26 122.0(15) 2_656 . ?
C26' C25 C26 31.4(13) . . ?
N5' C25 N5' 48(4) . 2_656 ?
N5 C25 N5' 16.2(18) . 2_656 ?
C25 C25 N5' 43.1(11) 2_656 2_656 ?
C26' C25 N5' 135.6(19) . 2_656 ?
C26 C25 N5' 165.0(18) . 2_656 ?
N5' C25 C26' 135(3) . 2_656 ?
N5 C25 C26' 105.7(19) . 2_656 ?
C25 C25 C26' 47.9(8) 2_656 2_656 ?
C26' C25 C26' 47.1(18) . 2_656 ?
C26 C25 C26' 74.2(16) . 2_656 ?
N5' C25 C26' 91.0(13) 2_656 2_656 ?
C25 N5 C25 64(3) 2_656 . ?
C25 N5 K1 147.9(14) 2_656 . ?
C25 N5 K1 147.9(14) . . ?
C25 N5' N5' 89(3) . 2_656 ?
C25 N5' C25 48(2) . 2_656 ?
N5' N5' C25 43.1(11) 2_656 2_656 ?
C25 N5' K1 164(4) . . ?
N5' N5' K1 77.5(9) 2_656 . ?
C25 N5' K1 120.1(18) 2_656 . ?
C26' C26' C25 85.1(14) 2_656 . ?
C26' C26' C25 47.8(8) 2_656 2_656 ?
C25 C26' C25 38.0(14) . 2_656 ?
C29 N6 C29 115.0(7) . 2_655 ?
C29 N6 C27 106.4(5) . . ?
C29 N6 C27 108.3(6) 2_655 . ?
C29 N6 C27 108.3(6) . 2_655 ?
C29 N6 C27 106.4(5) 2_655 2_655 ?
C27 N6 C27 112.6(13) . 2_655 ?
N6 C27 C28 116.1(10) . . ?
N6 C27 H27A 108.3 . . ?
C28 C27 H27A 108.3 . . ?
N6 C27 H27B 108.3 . . ?
C28 C27 H27B 108.3 . . ?
H27A C27 H27B 107.4 . . ?
C27 C28 H28A 109.5 . . ?
C27 C28 H28B 109.5 . . ?
H28A C28 H28B 109.5 . . ?
C27 C28 H28C 109.5 . . ?
H28A C28 H28C 109.5 . . ?
H28B C28 H28C 109.5 . . ?
N6 C29 C30 115.7(6) . . ?
N6 C29 H29A 108.4 . . ?
C30 C29 H29A 108.4 . . ?
N6 C29 H29B 108.4 . . ?
C30 C29 H29B 108.4 . . ?
H29A C29 H29B 107.4 . . ?
C29 C30 H30A 109.5 . . ?
C29 C30 H30B 109.5 . . ?
H30A C30 H30B 109.5 . . ?
C29 C30 H30C 109.5 . . ?
H30A C30 H30C 109.5 . . ?
H30B C30 H30C 109.5 . . ?

loop_
_geom_bond_atom_site_label_1
_geom_bond_atom_site_label_2
_geom_bond_distance
_geom_bond_site_symmetry_2
_geom_bond_publ_flag
Mn1 O17 1.843(2) . ?
Mn1 O7 1.913(3) . ?
Mn1 O1 1.928(3) . ?
Mn1 N1 2.082(3) . ?
Mn1 O5 2.210(3) . ?
Mn1 O3 2.213(3) . ?
Mn2 O18 1.886(2) . ?
Mn2 O17 1.912(3) . ?
Mn2 O4 1.942(3) . ?
Mn2 O10 1.969(3) . ?
Mn2 O15 2.163(3) . ?
Mn2 O14 2.176(3) . ?
Mn2 Mn3 2.8340(8) . ?
Mn2 K1 3.5158(8) . ?
Mn3 O17 1.885(2) . ?
Mn3 O18 1.917(2) . ?
Mn3 O12 1.934(3) . ?
Mn3 O6 1.951(3) . ?
Mn3 O8 2.209(3) . ?
Mn3 O16 2.246(3) . ?
Mn4 O18 1.843(2) . ?
Mn4 O19 1.920(3) . ?
Mn4 O13 1.957(3) . ?
Mn4 N3 2.116(3) . ?
Mn4 O11 2.137(3) . ?
Mn4 O9 2.199(3) . ?
K1 O15 2.558(3) 2_656 ?
K1 O15 2.558(3) . ?
K1 O4 2.754(3) 2_656 ?
K1 O4 2.754(3) . ?
K1 N5' 2.86(2) 2_656 ?
K1 N5' 2.86(2) . ?
K1 N5 2.93(2) . ?
K1 O10 3.010(3) 2_656 ?
K1 O10 3.010(3) . ?
K1 Mn2 3.5158(8) 2_656 ?
O1 C5 1.293(5) . ?
O2 C5 1.214(5) . ?
O3 C6 1.239(6) . ?
O4 C6 1.275(5) . ?
O5 C8 1.245(5) . ?
O6 C8 1.274(5) . ?
O7 C10 1.285(5) . ?
O8 C10 1.241(5) . ?
O9 C12 1.239(5) . ?
O10 C12 1.271(5) . ?
O11 C14 1.246(5) . ?
O12 C14 1.278(5) . ?
O13 C16 1.269(5) . ?
O14 C16 1.235(5) . ?
O15 C18 1.260(5) . ?
O16 C18 1.253(5) . ?
O19 C24 1.300(5) . ?
O20 C24 1.204(5) . ?
N1 C1 1.332(6) . ?
N1 C4 1.337(5) . ?
N2 C3 1.321(7) . ?
N2 C2 1.333(8) . ?
N3 C20 1.323(5) . ?
N3 C23 1.340(5) . ?
N4 C21 1.318(6) . ?
N4 C22 1.336(6) . ?
C1 C2 1.376(7) . ?
C1 H1A 0.9300 . ?
C2 H2B 0.9300 . ?
C3 C4 1.372(6) . ?
C3 H3A 0.9300 . ?
C4 C5 1.498(6) . ?
C6 C7 1.510(7) . ?
C7 H7A 0.9600 . ?
C7 H7B 0.9600 . ?
C7 H7C 0.9600 . ?
C8 C9 1.504(6) . ?
C9 H9A 0.9600 . ?
C9 H9B 0.9600 . ?
C9 H9C 0.9600 . ?
C10 C11 1.502(6) . ?
C11 H11A 0.9600 . ?
C11 H11B 0.9600 . ?
C11 H11C 0.9600 . ?
C12 C13 1.499(6) . ?
C13 H13A 0.9600 . ?
C13 H13B 0.9600 . ?
C13 H13C 0.9600 . ?
C14 C15 1.504(6) . ?
C15 H15A 0.9600 . ?
C15 H15B 0.9600 . ?
C15 H15C 0.9600 . ?
C16 C17 1.508(6) . ?
C17 H17A 0.9600 . ?
C17 H17B 0.9600 . ?
C17 H17C 0.9600 . ?
C18 C19 1.509(6) . ?
C19 H19A 0.9600 . ?
C19 H19B 0.9600 . ?
C19 H19C 0.9600 . ?
C20 C21 1.383(6) . ?
C20 H20A 0.9300 . ?
C21 H21A 0.9300 . ?
C22 C23 1.370(6) . ?
C22 H22A 0.9300 . ?
C23 C24 1.498(6) . ?
C25 N5' 1.140(19) . ?
C25 N5 1.165(17) . ?
C25 C25 1.24(4) 2_656 ?
C25 C26' 1.490(17) . ?
C25 C26 1.577(18) . ?
C25 N5' 1.67(3) 2_656 ?
C25 C26' 2.00(3) 2_656 ?
N5 C25 1.165(17) 2_656 ?
N5' N5' 1.24(9) 2_656 ?
N5' C25 1.67(3) 2_656 ?
C26' C26' 1.47(6) 2_656 ?
C26' C25 2.00(3) 2_656 ?
N6 C29 1.484(7) . ?
N6 C29 1.484(7) 2_655 ?
N6 C27 1.506(10) . ?
N6 C27 1.506(10) 2_655 ?
C27 C28 1.517(11) . ?
C27 H27A 0.9700 . ?
C27 H27B 0.9700 . ?
C28 H28A 0.9600 . ?
C28 H28B 0.9600 . ?
C28 H28C 0.9600 . ?
C29 C30 1.503(8) . ?
C29 H29A 0.9700 . ?
C29 H29B 0.9700 . ?
C30 H30A 0.9600 . ?
C30 H30B 0.9600 . ?
C30 H30C 0.9600 . ?
